data_4103752
loop_
_publ_author_name
'Roslyn S. Butler'
'Pamela Cohn'
'Phillip Tenzel'
'Khalil A. Abboud'
'Ronald K. Castellano'

_publ_section_title
;
 Synthesis, Photophysical Behavior, and Electronic Structure of Push-Pull
 Purines
;
_journal_name_full 'Journal of the American Chemical Society'
_journal_page_first 623
_journal_page_last 633
_journal_paper_doi 10.1021/ja806348z
_journal_volume 131
_journal_year 2009
_chemical_formula_sum 'C18 H21 N7 O3'
_chemical_formula_weight 383.42
_chemical_name_systematic
; 
 ? 
;
_space_group_IT_number 14
_symmetry_cell_setting monoclinic
_symmetry_space_group_name_Hall '-P 2yn'
_symmetry_space_group_name_H-M 'P 1 21/n 1'
_atom_sites_solution_hydrogens geom
_atom_sites_solution_primary direct
_atom_sites_solution_secondary difmap
_audit_creation_method SHELXL-97
_cell_angle_alpha 90.00
_cell_angle_beta 107.01(1)
_cell_angle_gamma 90.00
_cell_formula_units_Z 4
_cell_length_a 10.6415(8)
_cell_length_b 13.5541(10)
_cell_length_c 13.0430(9)
_cell_measurement_reflns_used 106
_cell_measurement_temperature 173(2)
_cell_measurement_theta_max 28.0
_cell_measurement_theta_min 2.0
_cell_volume 1799.0(2)
_computing_cell_refinement 'Bruker SMART v5.624 & SAINT 6.36a (Bruker 1998)'
_computing_data_collection 'Bruker SMART v5.624 (Bruker 1998)'
_computing_data_reduction 'Bruker SHELXTL v6.14 (Bruker 2000)'
_computing_molecular_graphics 'Bruker SHELXTL v6.14'
_computing_publication_material 'Bruker SHELXTL v6.14'
_computing_structure_refinement 'Bruker SHELXTL v6.14'
_computing_structure_solution 'Bruker SHELXTL v6.14'
_diffrn_ambient_temperature 173(2)
_diffrn_measured_fraction_theta_full 0.997
_diffrn_measured_fraction_theta_max 0.997
_diffrn_measurement_device_type 'SMART CCD area detector'
_diffrn_measurement_method '\w scans'
_diffrn_radiation_monochromator graphite
_diffrn_radiation_source 'fine-focus sealed tube'
_diffrn_radiation_type MoK\a
_diffrn_radiation_wavelength 0.71073
_diffrn_reflns_av_R_equivalents 0.0418
_diffrn_reflns_av_sigmaI/netI 0.0320
_diffrn_reflns_limit_h_max 13
_diffrn_reflns_limit_h_min -13
_diffrn_reflns_limit_k_max 17
_diffrn_reflns_limit_k_min -15
_diffrn_reflns_limit_l_max 16
_diffrn_reflns_limit_l_min -16
_diffrn_reflns_number 12006
_diffrn_reflns_theta_full 27.49
_diffrn_reflns_theta_max 27.49
_diffrn_reflns_theta_min 2.18
_diffrn_standards_decay_% 1
_diffrn_standards_number 0
_exptl_absorpt_coefficient_mu 0.101
_exptl_absorpt_correction_T_max 0.9941
_exptl_absorpt_correction_T_min 0.9756
_exptl_absorpt_correction_type integration
_exptl_absorpt_process_details 'based on measured indexed crystal faces, Bruker SHELXTL  v6.12 (Bruker 1998)'
_exptl_crystal_colour colorless
_exptl_crystal_density_diffrn 1.416
_exptl_crystal_density_method 'not measured'
_exptl_crystal_description needles
_exptl_crystal_F_000 808
_exptl_crystal_size_max 0.32
_exptl_crystal_size_mid 0.08
_exptl_crystal_size_min 0.06
_refine_diff_density_max 0.304
_refine_diff_density_min -0.206
_refine_diff_density_rms 0.042
_refine_ls_extinction_method none
_refine_ls_goodness_of_fit_ref 1.064
_refine_ls_hydrogen_treatment mixed
_refine_ls_matrix_type full
_refine_ls_number_parameters 268
_refine_ls_number_reflns 4125
_refine_ls_number_restraints 0
_refine_ls_restrained_S_all 1.064
_refine_ls_R_factor_all 0.0545
_refine_ls_R_factor_gt 0.0442
_refine_ls_shift/su_max 0.000
_refine_ls_shift/su_mean 0.000
_refine_ls_structure_factor_coef Fsqd
_refine_ls_weighting_details 'calc w=1/[\s^2^(Fo^2^)+(0.0564P)^2^+0.5168P] where P=(Fo^2^+2Fc^2^)/3'
_refine_ls_weighting_scheme calc
_refine_ls_wR_factor_gt 0.1101
_refine_ls_wR_factor_ref 0.1162
_reflns_number_gt 3472
_reflns_number_total 4125
_reflns_threshold_expression I>2\s(I)
_cod_data_source_file ja806348z_si_003.cif
_cod_data_source_block rlm5
_cod_database_code 4103752

loop_
_symmetry_equiv_pos_as_xyz
'x, y, z'
'-x+1/2, y+1/2, -z+1/2'
'-x, -y, -z'
'x-1/2, -y-1/2, z-1/2'

loop_
_atom_site_label
_atom_site_type_symbol
_atom_site_fract_x
_atom_site_fract_y
_atom_site_fract_z
_atom_site_U_iso_or_equiv
_atom_site_adp_type
_atom_site_occupancy
_atom_site_symmetry_multiplicity
_atom_site_calc_flag
_atom_site_refinement_flags
N1 N -0.04164(11) -0.04469(9) 0.79587(9) 0.0259(3) Uani 1 1 d .
N3 N 0.07428(11) 0.01351(9) 0.67166(9) 0.0246(3) Uani 1 1 d .
N7 N 0.08414(11) -0.24988(9) 0.66615(9) 0.0252(3) Uani 1 1 d .
N9 N 0.15611(11) -0.12180(9) 0.58770(9) 0.0230(3) Uani 1 1 d .
N10 N -0.07312(14) -0.20935(11) 0.82517(11) 0.0340(3) Uani 1 1 d .
H10A H -0.0596(17) -0.2715(15) 0.8100(14) 0.037(5) Uiso 1 1 d .
H10B H -0.1188(17) -0.1930(14) 0.8686(15) 0.041(5) Uiso 1 1 d .
N11 N -0.01725(13) 0.12115(10) 0.76645(11) 0.0322(3) Uani 1 1 d .
N16 N 0.19006(13) -0.38970(10) 0.56426(10) 0.0298(3) Uani 1 1 d .
H16 H 0.148(2) -0.4059(16) 0.6081(16) 0.053(6) Uiso 1 1 d .
O15 O 0.26387(10) -0.27202(8) 0.47416(8) 0.0330(3) Uani 1 1 d .
O19 O 0.12946(15) -0.57742(10) 0.60640(11) 0.0536(4) Uani 1 1 d .
O20 O 0.24876(12) -0.64032(8) 0.50649(9) 0.0381(3) Uani 1 1 d .
C2 C 0.00639(12) 0.02676(11) 0.74343(11) 0.0241(3) Uani 1 1 d .
C4 C 0.09107(12) -0.08213(11) 0.65520(10) 0.0228(3) Uani 1 1 d .
C5 C 0.04739(13) -0.16206(10) 0.70176(11) 0.0239(3) Uani 1 1 d .
C6 C -0.02342(13) -0.13885(11) 0.77565(11) 0.0248(3) Uani 1 1 d .
C8 C 0.14927(12) -0.22294(11) 0.59857(10) 0.0234(3) Uani 1 1 d .
C12 C -0.08118(15) 0.14642(12) 0.84724(13) 0.0335(3) Uani 1 1 d .
H12A H -0.1012 0.0860 0.8806 0.050 Uiso 1 1 calc R
H12B H -0.1629 0.1822 0.8135 0.050 Uiso 1 1 calc R
H12C H -0.0226 0.1882 0.9021 0.050 Uiso 1 1 calc R
C13 C 0.02817(16) 0.20276(12) 0.71437(13) 0.0352(4) Uani 1 1 d .
H13A H 0.0024 0.1915 0.6368 0.053 Uiso 1 1 calc R
H13B H 0.1241 0.2075 0.7417 0.053 Uiso 1 1 calc R
H13C H -0.0114 0.2643 0.7294 0.053 Uiso 1 1 calc R
C14 C 0.20641(13) -0.29607(11) 0.53973(10) 0.0241(3) Uani 1 1 d .
C17 C 0.23521(16) -0.46967(11) 0.51120(12) 0.0310(3) Uani 1 1 d .
H17A H 0.3320 -0.4664 0.5274 0.037 Uiso 1 1 calc R
H17B H 0.1963 -0.4635 0.4326 0.037 Uiso 1 1 calc R
C18 C 0.19667(14) -0.56693(11) 0.54810(11) 0.0294(3) Uani 1 1 d .
C21 C 0.22389(18) -0.73873(12) 0.53785(14) 0.0392(4) Uani 1 1 d .
H21A H 0.2761 -0.7861 0.5108 0.059 Uiso 1 1 calc R
H21B H 0.1303 -0.7542 0.5078 0.059 Uiso 1 1 calc R
H21C H 0.2483 -0.7428 0.6162 0.059 Uiso 1 1 calc R
C22 C 0.22566(13) -0.06219(11) 0.52705(10) 0.0240(3) Uani 1 1 d .
H22A H 0.1799 0.0018 0.5078 0.029 Uiso 1 1 calc R
H22B H 0.2232 -0.0969 0.4597 0.029 Uiso 1 1 calc R
C23 C 0.36717(13) -0.04361(10) 0.59072(10) 0.0225(3) Uani 1 1 d .
C24 C 0.46874(14) -0.09662(11) 0.56995(11) 0.0268(3) Uani 1 1 d .
H24A H 0.4496 -0.1446 0.5144 0.032 Uiso 1 1 calc R
C25 C 0.59813(14) -0.07986(11) 0.63004(12) 0.0301(3) Uani 1 1 d .
H25A H 0.6670 -0.1165 0.6154 0.036 Uiso 1 1 calc R
C26 C 0.62719(14) -0.01039(11) 0.71083(12) 0.0293(3) Uani 1 1 d .
H26A H 0.7158 0.0008 0.7517 0.035 Uiso 1 1 calc R
C27 C 0.52639(14) 0.04315(11) 0.73218(11) 0.0288(3) Uani 1 1 d .
H27A H 0.5460 0.0909 0.7879 0.035 Uiso 1 1 calc R
C28 C 0.39712(14) 0.02683(11) 0.67213(11) 0.0263(3) Uani 1 1 d .
H28A H 0.3285 0.0639 0.6866 0.032 Uiso 1 1 calc R

loop_
_atom_site_aniso_label
_atom_site_aniso_U_11
_atom_site_aniso_U_22
_atom_site_aniso_U_33
_atom_site_aniso_U_23
_atom_site_aniso_U_13
_atom_site_aniso_U_12
N1 0.0229(6) 0.0306(6) 0.0279(6) -0.0010(5) 0.0131(5) -0.0003(5)
N3 0.0222(6) 0.0283(6) 0.0257(6) 0.0010(5) 0.0107(5) 0.0017(5)
N7 0.0233(6) 0.0302(6) 0.0248(6) -0.0007(5) 0.0112(5) 0.0003(5)
N9 0.0201(5) 0.0291(6) 0.0220(5) 0.0011(4) 0.0097(4) 0.0014(4)
N10 0.0418(8) 0.0300(7) 0.0422(8) -0.0017(6) 0.0310(6) -0.0011(6)
N11 0.0347(7) 0.0291(7) 0.0397(7) -0.0021(5) 0.0219(6) 0.0004(5)
N16 0.0355(7) 0.0307(7) 0.0288(6) -0.0030(5) 0.0184(5) -0.0004(5)
O15 0.0369(6) 0.0359(6) 0.0341(6) -0.0011(5) 0.0227(5) 0.0008(5)
O19 0.0772(9) 0.0385(7) 0.0666(9) -0.0037(6) 0.0544(8) -0.0027(6)
O20 0.0507(7) 0.0296(6) 0.0444(6) -0.0042(5) 0.0301(5) -0.0015(5)
C2 0.0180(6) 0.0308(8) 0.0244(6) 0.0000(5) 0.0073(5) 0.0005(5)
C4 0.0171(6) 0.0310(7) 0.0212(6) 0.0008(5) 0.0069(5) 0.0009(5)
C5 0.0205(6) 0.0280(7) 0.0250(6) -0.0004(5) 0.0094(5) 0.0004(5)
C6 0.0203(6) 0.0318(8) 0.0245(6) -0.0004(6) 0.0099(5) -0.0013(5)
C8 0.0202(6) 0.0293(7) 0.0216(6) 0.0000(5) 0.0073(5) 0.0004(5)
C12 0.0321(8) 0.0335(8) 0.0402(8) -0.0094(7) 0.0188(7) -0.0023(6)
C13 0.0398(8) 0.0305(8) 0.0386(8) 0.0009(6) 0.0164(7) -0.0003(7)
C14 0.0193(6) 0.0322(8) 0.0210(6) -0.0024(5) 0.0059(5) 0.0000(5)
C17 0.0368(8) 0.0318(8) 0.0295(7) -0.0044(6) 0.0175(6) -0.0004(6)
C18 0.0307(7) 0.0343(8) 0.0251(7) -0.0050(6) 0.0113(6) -0.0015(6)
C21 0.0491(10) 0.0295(8) 0.0443(9) -0.0039(7) 0.0218(8) -0.0036(7)
C22 0.0234(6) 0.0294(7) 0.0218(6) 0.0046(5) 0.0109(5) 0.0009(5)
C23 0.0244(6) 0.0241(7) 0.0224(6) 0.0060(5) 0.0122(5) 0.0000(5)
C24 0.0297(7) 0.0266(7) 0.0274(7) -0.0009(6) 0.0136(6) 0.0006(6)
C25 0.0259(7) 0.0316(8) 0.0373(8) 0.0038(6) 0.0164(6) 0.0060(6)
C26 0.0233(7) 0.0349(8) 0.0300(7) 0.0042(6) 0.0082(6) -0.0010(6)
C27 0.0312(7) 0.0301(8) 0.0267(7) -0.0019(6) 0.0111(6) -0.0014(6)
C28 0.0262(7) 0.0286(7) 0.0281(7) 0.0028(6) 0.0140(6) 0.0038(6)

loop_
_atom_type_symbol
_atom_type_description
_atom_type_scat_dispersion_real
_atom_type_scat_dispersion_imag
_atom_type_scat_source
C C 0.0033 0.0016 'International Tables Vol C Tables 4.2.6.8 and 6.1.1.4'
H H 0.0000 0.0000 'International Tables Vol C Tables 4.2.6.8 and 6.1.1.4'
N N 0.0061 0.0033 'International Tables Vol C Tables 4.2.6.8 and 6.1.1.4'
O O 0.0106 0.0060 'International Tables Vol C Tables 4.2.6.8 and 6.1.1.4'

loop_
_geom_angle_atom_site_label_1
_geom_angle_atom_site_label_2
_geom_angle_atom_site_label_3
_geom_angle
C6 N1 C2 118.89(11)
C4 N3 C2 111.37(12)
C8 N7 C5 104.03(12)
C4 N9 C8 105.67(11)
C4 N9 C22 123.65(12)
C8 N9 C22 130.47(11)
C6 N10 H10A 117.1(12)
C6 N10 H10B 120.1(13)
H10A N10 H10B 122.8(17)
C2 N11 C12 122.70(13)
C2 N11 C13 120.45(12)
C12 N11 C13 116.75(13)
C14 N16 C17 121.03(12)
C14 N16 H16 122.5(15)
C17 N16 H16 116.3(15)
C18 O20 C21 116.32(12)
N3 C2 N11 116.79(12)
N3 C2 N1 127.30(13)
N11 C2 N1 115.92(12)
N3 C4 N9 126.70(12)
N3 C4 C5 127.63(12)
N9 C4 C5 105.67(12)
N7 C5 C4 111.31(11)
N7 C5 C6 132.84(13)
C4 C5 C6 115.85(13)
N1 C6 N10 119.09(12)
N1 C6 C5 118.96(13)
N10 C6 C5 121.95(14)
N7 C8 N9 113.32(12)
N7 C8 C14 122.20(13)
N9 C8 C14 124.47(12)
N11 C12 H12A 109.5
N11 C12 H12B 109.5
H12A C12 H12B 109.5
N11 C12 H12C 109.5
H12A C12 H12C 109.5
H12B C12 H12C 109.5
N11 C13 H13A 109.5
N11 C13 H13B 109.5
H13A C13 H13B 109.5
N11 C13 H13C 109.5
H13A C13 H13C 109.5
H13B C13 H13C 109.5
O15 C14 N16 123.01(13)
O15 C14 C8 122.86(13)
N16 C14 C8 114.14(12)
N16 C17 C18 110.22(12)
N16 C17 H17A 109.6
C18 C17 H17A 109.6
N16 C17 H17B 109.6
C18 C17 H17B 109.6
H17A C17 H17B 108.1
O19 C18 O20 124.70(15)
O19 C18 C17 125.38(14)
O20 C18 C17 109.92(12)
O20 C21 H21A 109.5
O20 C21 H21B 109.5
H21A C21 H21B 109.5
O20 C21 H21C 109.5
H21A C21 H21C 109.5
H21B C21 H21C 109.5
N9 C22 C23 111.86(10)
N9 C22 H22A 109.2
C23 C22 H22A 109.2
N9 C22 H22B 109.2
C23 C22 H22B 109.2
H22A C22 H22B 107.9
C24 C23 C28 119.04(13)
C24 C23 C22 120.87(12)
C28 C23 C22 120.08(12)
C23 C24 C25 120.31(13)
C23 C24 H24A 119.8
C25 C24 H24A 119.8
C26 C25 C24 120.42(13)
C26 C25 H25A 119.8
C24 C25 H25A 119.8
C25 C26 C27 119.74(13)
C25 C26 H26A 120.1
C27 C26 H26A 120.1
C28 C27 C26 119.99(14)
C28 C27 H27A 120.0
C26 C27 H27A 120.0
C27 C28 C23 120.49(13)
C27 C28 H28A 119.8
C23 C28 H28A 119.8

loop_
_geom_bond_atom_site_label_1
_geom_bond_atom_site_label_2
_geom_bond_distance
N1 C6 1.3289(19)
N1 C2 1.3680(18)
N3 C4 1.3345(18)
N3 C2 1.3513(17)
N7 C8 1.3222(17)
N7 C5 1.3754(18)
N9 C4 1.3784(16)
N9 C8 1.3822(19)
N9 C22 1.4727(16)
N10 C6 1.3454(19)
N10 H10A 0.886(19)
N10 H10B 0.876(19)
N11 C2 1.3545(19)
N11 C12 1.4525(18)
N11 C13 1.453(2)
N16 C14 1.333(2)
N16 C17 1.4419(19)
N16 H16 0.85(2)
O15 C14 1.2320(16)
O19 C18 1.1950(18)
O20 C18 1.3294(18)
O20 C21 1.4422(19)
C4 C5 1.3870(19)
C5 C6 1.4215(18)
C8 C14 1.4879(19)
C12 H12A 0.9800
C12 H12B 0.9800
C12 H12C 0.9800
C13 H13A 0.9800
C13 H13B 0.9800
C13 H13C 0.9800
C17 C18 1.501(2)
C17 H17A 0.9900
C17 H17B 0.9900
C21 H21A 0.9800
C21 H21B 0.9800
C21 H21C 0.9800
C22 C23 1.5130(19)
C22 H22A 0.9900
C22 H22B 0.9900
C23 C24 1.3889(19)
C23 C28 1.394(2)
C24 C25 1.389(2)
C24 H24A 0.9500
C25 C26 1.379(2)
C25 H25A 0.9500
C26 C27 1.389(2)
C26 H26A 0.9500
C27 C28 1.387(2)
C27 H27A 0.9500
C28 H28A 0.9500

loop_
_geom_hbond_atom_site_label_D
_geom_hbond_atom_site_label_H
_geom_hbond_atom_site_label_A
_geom_hbond_distance_DH
_geom_hbond_distance_HA
_geom_hbond_distance_DA
_geom_hbond_angle_DHA
_geom_hbond_site_symmetry_A
N10 H10B O15 0.876(19) 2.164(19) 2.9700(16) 152.6(17) 4_556

loop_
_geom_torsion_atom_site_label_1
_geom_torsion_atom_site_label_2
_geom_torsion_atom_site_label_3
_geom_torsion_atom_site_label_4
_geom_torsion
C4 N3 C2 N11 -179.77(12)
C4 N3 C2 N1 0.19(19)
C12 N11 C2 N3 -175.75(13)
C13 N11 C2 N3 0.6(2)
C12 N11 C2 N1 4.3(2)
C13 N11 C2 N1 -179.33(12)
C6 N1 C2 N3 -0.9(2)
C6 N1 C2 N11 179.02(12)
C2 N3 C4 N9 -179.69(12)
C2 N3 C4 C5 0.30(19)
C8 N9 C4 N3 179.25(13)
C22 N9 C4 N3 4.0(2)
C8 N9 C4 C5 -0.75(14)
C22 N9 C4 C5 -175.97(11)
C8 N7 C5 C4 -0.09(15)
C8 N7 C5 C6 -179.36(15)
N3 C4 C5 N7 -179.45(12)
N9 C4 C5 N7 0.54(15)
N3 C4 C5 C6 0.0(2)
N9 C4 C5 C6 179.95(11)
C2 N1 C6 N10 -178.48(13)
C2 N1 C6 C5 1.15(19)
N7 C5 C6 N1 178.54(14)
C4 C5 C6 N1 -0.71(19)
N7 C5 C6 N10 -1.8(2)
C4 C5 C6 N10 178.90(13)
C5 N7 C8 N9 -0.42(15)
C5 N7 C8 C14 -179.40(12)
C4 N9 C8 N7 0.76(15)
C22 N9 C8 N7 175.54(12)
C4 N9 C8 C14 179.72(12)
C22 N9 C8 C14 -5.5(2)
C17 N16 C14 O15 -2.5(2)
C17 N16 C14 C8 177.57(12)
N7 C8 C14 O15 177.76(13)
N9 C8 C14 O15 -1.1(2)
N7 C8 C14 N16 -2.30(19)
N9 C8 C14 N16 178.84(12)
C14 N16 C17 C18 -176.16(13)
C21 O20 C18 O19 -1.9(2)
C21 O20 C18 C17 177.95(13)
N16 C17 C18 O19 5.5(2)
N16 C17 C18 O20 -174.33(12)
C4 N9 C22 C23 88.75(15)
C8 N9 C22 C23 -85.20(17)
N9 C22 C23 C24 102.46(14)
N9 C22 C23 C28 -76.96(16)
C28 C23 C24 C25 0.4(2)
C22 C23 C24 C25 -179.06(12)
C23 C24 C25 C26 -0.1(2)
C24 C25 C26 C27 0.0(2)
C25 C26 C27 C28 -0.2(2)
C26 C27 C28 C23 0.5(2)
C24 C23 C28 C27 -0.6(2)
C22 C23 C28 C27 178.86(12)

loop_
_cod_related_entry_id
_cod_related_entry_database
_cod_related_entry_code
1 ChemSpider 30660148
